data_7063351
loop_
_publ_author_name
'Nomura, Kotohiro'
'Kuwahara, Shuko'
'Suthala, Jirapa'
'Kawamoto, Yuta'
'Shimoyama, Daisuke'
'Buchmeiser, Michael R.'

_publ_section_title
;
 Vanadium(v) arylimido alkylidene N-heterocyclic carbene complexes
 containing fluorinated alkoxide or halogenated phenoxide ligands for the
 syndiospecific ROMP of cyclic olefins
;
_journal_issue 34
_journal_name_full 'New Journal of Chemistry'
_journal_page_first 14865
_journal_page_last 14872
_journal_paper_doi 10.1039/D4NJ02537G
_journal_volume 48
_journal_year 2024
_chemical_formula_moiety 'C33 H33 F11 N3 O Si V'
_chemical_formula_sum 'C33 H33 F11 N3 O Si V'
_chemical_formula_weight 775.65
_space_group_crystal_system triclinic
_space_group_IT_number 2
_space_group_name_Hall '-P 1'
_space_group_name_H-M_alt 'P -1'
_atom_sites_solution_hydrogens geom
_atom_sites_solution_primary dual
_audit_creation_date 2024-05-03
_audit_creation_method
;
Olex2 1.5
(compiled 2021.07.19 svn.r715e62df for OlexSys, GUI svn.r6380)
;
_audit_update_record
;
2024-05-25 deposited with the CCDC.	2024-07-11 downloaded from the CCDC.
;
_cell_angle_alpha 91.240(2)
_cell_angle_beta 95.293(3)
_cell_angle_gamma 111.900(3)
_cell_formula_units_Z 2
_cell_length_a 9.6615(4)
_cell_length_b 12.4091(4)
_cell_length_c 16.1836(5)
_cell_measurement_reflns_used 18611
_cell_measurement_temperature 93(2)
_cell_measurement_theta_max 27.9900
_cell_measurement_theta_min 2.3800
_cell_volume 1789.27(12)
_computing_cell_refinement 'CrysAlisPro 1.171.42.49 (Rigaku OD, 2022)'
_computing_data_collection 'CrysAlisPro 1.171.42.49 (Rigaku OD, 2022)'
_computing_data_reduction 'CrysAlisPro 1.171.42.49 (Rigaku OD, 2022)'
_computing_molecular_graphics 'Olex2 1.5 (Dolomanov et al., 2009)'
_computing_publication_material 'Olex2 1.5 (Dolomanov et al., 2009)'
_computing_structure_refinement 'SHELXL 2018/3 (Sheldrick, 2015)'
_computing_structure_solution 'SHELXT  (Sheldrick, 2015)'
_diffrn_ambient_temperature 93(2)
_diffrn_detector 'Hybrid Pixel Array Detector'
_diffrn_detector_area_resol_mean 10.42
_diffrn_measured_fraction_theta_full 0.991
_diffrn_measured_fraction_theta_max 0.851
_diffrn_measurement_details
;
List of Runs (angles in degrees, time in seconds):

  # Type    Start    End  Width  t~exp~   \w     \q     \k     \f   Frames
#--------------------------------------------------------------------------
  1  \w    -98.00  82.00   0.50    5.00    --   -8.00   0.00-180.00  360
  2  \w    -98.00  82.00   0.50    5.00    --   -8.00  55.00-144.00  360
  3  \w    -98.00  82.00   0.50    5.00    --   -8.00  44.00  72.00  360
  4  \w    -98.00 -20.50   0.50    5.00    --   -8.00   0.00-144.00  155
;
_diffrn_measurement_device 'abstract diffractometer'
_diffrn_measurement_device_type 'dtrek-CrysAlisPro-abstract goniometer imported rigaku-d*trek images'
_diffrn_orient_matrix_type 'CrysAlisPro convention (1999,Acta A55,543-557)'
_diffrn_orient_matrix_UB_11 -0.0385898000
_diffrn_orient_matrix_UB_12 -0.0609778000
_diffrn_orient_matrix_UB_13 0.0010375000
_diffrn_orient_matrix_UB_21 -0.0669738000
_diffrn_orient_matrix_UB_22 0.0086464000
_diffrn_orient_matrix_UB_23 0.0061064000
_diffrn_orient_matrix_UB_31 -0.0189793000
_diffrn_orient_matrix_UB_32 -0.0040221000
_diffrn_orient_matrix_UB_33 -0.0436602000
_diffrn_radiation_monochromator graphite
_diffrn_radiation_probe x-ray
_diffrn_radiation_type 'Mo K\a'
_diffrn_radiation_wavelength 0.71073
_diffrn_reflns_av_R_equivalents 0.0273
_diffrn_reflns_av_unetI/netI 0.0235
_diffrn_reflns_Laue_measured_fraction_full 0.991
_diffrn_reflns_Laue_measured_fraction_max 0.851
_diffrn_reflns_limit_h_max 12
_diffrn_reflns_limit_h_min -12
_diffrn_reflns_limit_k_max 16
_diffrn_reflns_limit_k_min -15
_diffrn_reflns_limit_l_max 21
_diffrn_reflns_limit_l_min -20
_diffrn_reflns_number 26875
_diffrn_reflns_point_group_measured_fraction_full 0.991
_diffrn_reflns_point_group_measured_fraction_max 0.851
_diffrn_reflns_theta_full 25.242
_diffrn_reflns_theta_max 27.878
_diffrn_reflns_theta_min 2.240
_diffrn_source
;
Advanced Light Source, station 11.3.1
;
_diffrn_source_type 'Enhance (Mo) X-ray Source'
_exptl_absorpt_coefficient_mu 0.399
_exptl_absorpt_correction_T_max 0.984
_exptl_absorpt_correction_T_min 0.928
_exptl_absorpt_correction_type multi-scan
_exptl_absorpt_process_details
;
CrysAlisPro 1.171.42.49 (Rigaku Oxford Diffraction, 2022)
Empirical absorption correction using spherical harmonics,
implemented in SCALE3 ABSPACK scaling algorithm.
;
_exptl_crystal_colour black
_exptl_crystal_colour_primary black
_exptl_crystal_density_diffrn 1.440
_exptl_crystal_description plate
_exptl_crystal_F_000 792
_exptl_crystal_size_max 0.186
_exptl_crystal_size_mid 0.185
_exptl_crystal_size_min 0.041
_refine_diff_density_max 1.953
_refine_diff_density_min -1.128
_refine_diff_density_rms 0.107
_refine_ls_extinction_method none
_refine_ls_goodness_of_fit_ref 1.041
_refine_ls_hydrogen_treatment constr
_refine_ls_matrix_type full
_refine_ls_number_parameters 594
_refine_ls_number_reflns 8543
_refine_ls_number_restraints 529
_refine_ls_restrained_S_all 1.085
_refine_ls_R_factor_all 0.0863
_refine_ls_R_factor_gt 0.0790
_refine_ls_shift/su_max 0.000
_refine_ls_shift/su_mean 0.000
_refine_ls_structure_factor_coef Fsqd
_refine_ls_weighting_details 'w=1/[\s^2^(Fo^2^)+(0.1224P)^2^+4.7494P] where P=(Fo^2^+2Fc^2^)/3'
_refine_ls_weighting_scheme calc
_refine_ls_wR_factor_gt 0.2180
_refine_ls_wR_factor_ref 0.2238
_reflns_Friedel_coverage 0.000
_reflns_number_gt 6382
_reflns_number_total 8543
_reflns_threshold_expression 'I > 2\s(I)'
_cod_data_source_file d4nj02537g2.cif
_cod_data_source_block 20240114_f2nvcf3ixy
_cod_depositor_comments 'Adding full bibliography for 7063350--7063351.cif.'
_cod_original_cell_volume 1789.27(11)
_cod_database_code 7063351
_shelx_shelxl_version_number 2018/3
_chemical_oxdiff_formula 'C11 H10 N O'
_shelx_space_group_comment
;
The symmetry employed for this shelxl refinement is uniquely defined
by the following loop, which should always be used as a source of
symmetry information in preference to the above space-group names.
They are only intended as comments.
;
_shelx_estimated_absorpt_t_max 0.984
_shelx_estimated_absorpt_t_min 0.930
_olex2_refinement_description
;
1. Shared sites
{C11B, Si1A}
{Si1B, C11A}
2. Restrained distances
 Si1B-C7B \\sim Si1A-C7A
 with sigma of 0.02
 F1B-C12B \\sim F4A-C13A
 with sigma of 0.02
 C11B-F1B \\sim C11A-F4A
 with sigma of 0.04
 F3B-C12B \\sim F6A-C13A
 with sigma of 0.02
 F3B-F1B \\sim F6A-F4A
 with sigma of 0.04
 F2B-F1B \\sim F5A-F4A
 with sigma of 0.04
 C11B-F3B \\sim C11A-F6A
 with sigma of 0.04
 F3B-F2B \\sim F6A-F5A
 with sigma of 0.04
 F8B-C14B \\sim F1A-C12A
 with sigma of 0.02
 F7B-C14B \\sim F3A-C12A
 with sigma of 0.02
 C11B-F8B \\sim C11A-F1A
 with sigma of 0.04
 C11B-F7B \\sim C11A-F3A
 with sigma of 0.04
 F9B-F8B \\sim F2A-F1A
 with sigma of 0.04
 F9B-F7B \\sim F2A-F3A
 with sigma of 0.04
 F8B-F7B \\sim F1A-F3A
 with sigma of 0.04
 Si1B-C8B \\sim Si1A-C10A
 with sigma of 0.02
 Si1B-C9B \\sim Si1A-C9A
 with sigma of 0.02
 C7B-C8B \\sim C7A-C10A
 with sigma of 0.04
 C7B-C9B \\sim C7A-C9A
 with sigma of 0.04
 F6B-C13B \\sim F7A-C14A
 with sigma of 0.02
 C8B-C9B \\sim C10A-C9A
 with sigma of 0.04
 C8B-C10B \\sim C10A-C8A
 with sigma of 0.04
 C9B-C10B \\sim C9A-C8A
 with sigma of 0.04
 Si1B-C10B \\sim Si1A-C8A
 with sigma of 0.02
 C11B-F6B \\sim C11A-F7A
 with sigma of 0.04
 C7B-C10B \\sim C7A-C8A
 with sigma of 0.04
 F5B-F6B \\sim F9A-F7A
 with sigma of 0.04
 F6B-F4B \\sim F7A-F8A
 with sigma of 0.04
 V1-C7B \\sim V1-C7A
 with sigma of 0.02
 V1-Si1B \\sim V1-Si1A
 with sigma of 0.04
 V1-O1B \\sim V1-O1A
 with sigma of 0.02
 O1B-C11B \\sim O1A-C11A
 with sigma of 0.02
 C11B-C13B \\sim C11A-C14A
 with sigma of 0.02
 C11B-C14B \\sim C11A-C12A
 with sigma of 0.02
 C11B-C12B \\sim C11A-C13A
 with sigma of 0.02
 F5B-C13B \\sim F9A-C14A
 with sigma of 0.02
 F9B-C14B \\sim F2A-C12A
 with sigma of 0.02
 F2B-C12B \\sim F5A-C13A
 with sigma of 0.02
 F4B-C13B \\sim F8A-C14A
 with sigma of 0.02
 V1-C11B \\sim V1-C11A
 with sigma of 0.04
 O1B-C13B \\sim O1A-C14A
 with sigma of 0.04
 O1B-C14B \\sim O1A-C12A
 with sigma of 0.04
 O1B-C12B \\sim O1A-C13A
 with sigma of 0.04
 C11B-F5B \\sim C11A-F9A
 with sigma of 0.04
 C11B-F9B \\sim C11A-F2A
 with sigma of 0.04
 C11B-F2B \\sim C11A-F5A
 with sigma of 0.04
 C11B-F4B \\sim C11A-F8A
 with sigma of 0.04
 F5B-F4B \\sim F9A-F8A
 with sigma of 0.04
 C13B-C14B \\sim C14A-C12A
 with sigma of 0.04
 C13B-C12B \\sim C14A-C13A
 with sigma of 0.04
 C14B-C12B \\sim C12A-C13A
 with sigma of 0.04
3. Uiso/Uaniso restraints and constraints
F7A \\sim F9A \\sim C13A \\sim F8A \\sim F5A \\sim F4A \\sim O1A \\sim C11A
\\sim F2A \\sim C12A \\sim F6A \\sim C14A \\sim F1A \\sim F3A: within 2A with
sigma of 0.01 and sigma for terminal atoms of 0.02 within 2A
C14B \\sim C13B \\sim F8B \\sim F7B \\sim F9B \\sim F2B \\sim F1B \\sim C12B
\\sim F3B \\sim O1B \\sim F4B \\sim F5B \\sim F6B \\sim C11B \\sim V1: within
2A with sigma of 0.01 and sigma for terminal atoms of 0.02 within 2A
C9A \\sim C10A \\sim C7A \\sim Si1A \\sim C8A \\sim V1: within 2A with sigma of
0.01 and sigma for terminal atoms of 0.01 within 2A
Uanis(C10A) \\sim Ueq, Uanis(C9A) \\sim Ueq: with sigma of 0.005 and sigma for
terminal atoms of 0.01
Uanis(C8A) = Uanis(Si1A) = Uanis(C10A) = Uanis(C9A)
Uanis(C11B) = Uanis(Si1A)
Uanis(Si1B) = Uanis(C11A)
4. Rigid body (RIGU) restrains
 C14B, F5B, F8B, F7B, F9B, F2B, C11B, F3B, O1B, F4B, C13B, C12B, F6B, F1B
 with sigma for 1-2 distances of 0.004 and sigma for 1-3 distances of 0.004
 F7A, F1A, C13A, F8A, F5A, F4A, C14A, F2A, O1A, F6A, F9A, C11A, F3A, C12A
 with sigma for 1-2 distances of 0.001 and sigma for 1-3 distances of 0.002
 C7A, Si1A, C10A, C9A, C8A
 with sigma for 1-2 distances of 0.004 and sigma for 1-3 distances of 0.004
 V1
 with sigma for 1-2 distances of 0.004 and sigma for 1-3 distances of 0.004
 C7B, Si1B, C10B, C8B, C9B
 with sigma for 1-2 distances of 0.004 and sigma for 1-3 distances of 0.004
5. Others
 Sof(C7A)=Sof(H7A)=Sof(Si1A)=Sof(C8A)=Sof(H8AA)=Sof(H8AB)=Sof(H8AC)=Sof(C9A)=
 Sof(H9AA)=Sof(H9AB)=Sof(H9AC)=Sof(C10A)=Sof(H10D)=Sof(H10E)=Sof(H10F)=
 Sof(C12A)=Sof(C14A)=Sof(F1A)=Sof(F3A)=Sof(F2A)=Sof(F5A)=Sof(F4A)=Sof(C13A)=
 Sof(F6A)=Sof(O1A)=Sof(F8A)=Sof(F9A)=Sof(F7A)=Sof(C11A)=1-FVAR(1)
 Sof(Si1B)=Sof(O1B)=Sof(C7B)=Sof(H7B)=Sof(C11B)=Sof(C8B)=Sof(H8BA)=Sof(H8BB)=
 Sof(H8BC)=Sof(C9B)=Sof(H9BA)=Sof(H9BB)=Sof(H9BC)=Sof(C10B)=Sof(H10A)=Sof(H10B)=
 Sof(H10C)=Sof(F5B)=Sof(F6B)=Sof(F3B)=Sof(F9B)=Sof(F2B)=Sof(F8B)=Sof(F4B)=
 Sof(F1B)=Sof(F7B)=Sof(C13B)=Sof(C14B)=Sof(C12B)=FVAR(1)
6.a Me refined with riding coordinates:
 C8A(H8AA,H8AB,H8AC), C9A(H9AA,H9AB,H9AC), C10A(H10D,H10E,H10F)
6.b Aromatic/amide H refined with riding coordinates:
 C17(H17), C5(H5), C4(H4), C16(H16), C30(H30), C29(H29), C28(H28), C3(H3),
 C22(H22), C20(H20), C21(H21), C7B(H7B), C7A(H7A)
6.c Idealised Me refined as rotating group:
 C24(H24A,H24B,H24C), C25(H25A,H25B,H25C), C33(H33A,H33B,H33C), C32(H32A,H32B,
 H32C), C8B(H8BA,H8BB,H8BC), C9B(H9BA,H9BB,H9BC), C10B(H10A,H10B,H10C)
;
_olex2_submission_special_instructions 'No special instructions were received'
_oxdiff_exptl_absorpt_empirical_details
;
Empirical correction (ABSPACK) includes:
- Absorption correction using spherical harmonics
- Frame scaling
- Detector area scaling
;
_oxdiff_exptl_absorpt_empirical_full_max 1.482
_oxdiff_exptl_absorpt_empirical_full_min 0.720

loop_
_space_group_symop_operation_xyz
'x, y, z'
'-x, -y, -z'

loop_
_atom_site_label
_atom_site_type_symbol
_atom_site_fract_x
_atom_site_fract_y
_atom_site_fract_z
_atom_site_U_iso_or_equiv
_atom_site_adp_type
_atom_site_occupancy
_atom_site_site_symmetry_order
_atom_site_calc_flag
_atom_site_refinement_flags_posn
_atom_site_refinement_flags_adp
_atom_site_refinement_flags_occupancy
_atom_site_disorder_assembly
_atom_site_disorder_group
V1 V 0.65343(6) 0.30259(5) 0.73516(4) 0.02515(19) Uani 1 1 d D U . . .
F2 F 0.9630(3) 0.6069(2) 0.65201(16) 0.0520(7) Uani 1 1 d . . . . .
F1 F 0.9307(3) 0.4338(2) 0.90797(15) 0.0451(6) Uani 1 1 d . . . . .
N2 N 0.3267(3) 0.3050(3) 0.72071(19) 0.0285(6) Uani 1 1 d . . . . .
N3 N 0.4853(3) 0.4672(3) 0.77775(19) 0.0286(6) Uani 1 1 d . . . . .
N1 N 0.8052(3) 0.4262(3) 0.7486(2) 0.0293(6) Uani 1 1 d . . . . .
C15 C 0.4759(4) 0.3621(3) 0.7460(2) 0.0255(7) Uani 1 1 d . . . . .
C1 C 0.9386(4) 0.5141(3) 0.7780(2) 0.0276(7) Uani 1 1 d . . . . .
C6 C 1.0192(4) 0.6056(3) 0.7308(2) 0.0336(8) Uani 1 1 d . . . . .
C26 C 0.6169(4) 0.5567(3) 0.8206(2) 0.0314(8) Uani 1 1 d . . . . .
C2 C 1.0035(4) 0.5204(3) 0.8596(2) 0.0325(8) Uani 1 1 d . . . . .
C23 C 0.2178(4) 0.1005(4) 0.7496(3) 0.0387(9) Uani 1 1 d . . . . .
C18 C 0.2567(4) 0.1842(3) 0.6898(3) 0.0325(8) Uani 1 1 d . . . . .
C17 C 0.2454(4) 0.3736(4) 0.7363(3) 0.0364(9) Uani 1 1 d . . . . .
H17 H 0.140274 0.352675 0.724275 0.044 Uiso 1 1 calc R U . . .
C31 C 0.6896(5) 0.6570(3) 0.7803(3) 0.0380(9) Uani 1 1 d . . . . .
C5 C 1.1514(5) 0.6956(3) 0.7616(3) 0.0374(9) Uani 1 1 d . . . . .
H5 H 1.202781 0.755197 0.727035 0.045 Uiso 1 1 calc R U . . .
C27 C 0.6604(4) 0.5402(3) 0.9027(2) 0.0346(8) Uani 1 1 d . . . . .
C19 C 0.2283(4) 0.1584(4) 0.6048(3) 0.0415(10) Uani 1 1 d . . . . .
C4 C 1.2071(4) 0.6971(3) 0.8436(3) 0.0384(9) Uani 1 1 d . . . . .
H4 H 1.296979 0.758659 0.865868 0.046 Uiso 1 1 calc R U . . .
C16 C 0.3451(5) 0.4756(4) 0.7720(3) 0.0382(9) Uani 1 1 d . . . . .
H16 H 0.323695 0.540711 0.789669 0.046 Uiso 1 1 calc R U . . .
C24 C 0.2688(5) 0.2520(5) 0.5445(3) 0.0511(12) Uani 1 1 d . . . . .
H24A H 0.208217 0.299373 0.550021 0.077 Uiso 1 1 calc R U . . .
H24B H 0.249403 0.216643 0.487773 0.077 Uiso 1 1 calc R U . . .
H24C H 0.375448 0.301386 0.556213 0.077 Uiso 1 1 calc R U . . .
C30 C 0.8107(5) 0.7453(4) 0.8253(3) 0.0474(11) Uani 1 1 d . . . . .
H30 H 0.862574 0.814807 0.799420 0.057 Uiso 1 1 calc R U . . .
C29 C 0.8558(5) 0.7332(4) 0.9065(4) 0.0523(13) Uani 1 1 d . . . . .
H29 H 0.937607 0.794573 0.936349 0.063 Uiso 1 1 calc R U . . .
C28 C 0.7819(5) 0.6307(4) 0.9457(3) 0.0450(10) Uani 1 1 d . . . . .
H28 H 0.814631 0.622835 1.001584 0.054 Uiso 1 1 calc R U . . .
C25 C 0.2501(5) 0.1343(4) 0.8411(3) 0.0468(11) Uani 1 1 d . . . . .
H25A H 0.358886 0.168272 0.856337 0.070 Uiso 1 1 calc R U . . .
H25B H 0.206054 0.065143 0.872390 0.070 Uiso 1 1 calc R U . . .
H25C H 0.206446 0.191499 0.854186 0.070 Uiso 1 1 calc R U . . .
C33 C 0.6417(6) 0.6692(4) 0.6904(3) 0.0524(11) Uani 1 1 d . . . . .
H33A H 0.640994 0.602839 0.656155 0.079 Uiso 1 1 calc R U . . .
H33B H 0.712172 0.741487 0.671286 0.079 Uiso 1 1 calc R U . . .
H33C H 0.540727 0.671036 0.685606 0.079 Uiso 1 1 calc R U . . .
C32 C 0.5825(5) 0.4289(4) 0.9432(3) 0.0398(9) Uani 1 1 d . . . . .
H32A H 0.473807 0.403307 0.928863 0.060 Uiso 1 1 calc R U . . .
H32B H 0.606076 0.441803 1.003670 0.060 Uiso 1 1 calc R U . . .
H32C H 0.616804 0.368838 0.923423 0.060 Uiso 1 1 calc R U . . .
C3 C 1.1324(5) 0.6095(4) 0.8935(3) 0.0391(9) Uani 1 1 d . . . . .
H3 H 1.169444 0.610730 0.950160 0.047 Uiso 1 1 calc R U . . .
C22 C 0.1467(5) -0.0154(4) 0.7197(4) 0.0534(13) Uani 1 1 d . . . . .
H22 H 0.117639 -0.074815 0.757907 0.064 Uiso 1 1 calc R U . . .
C20 C 0.1577(5) 0.0385(5) 0.5791(4) 0.0569(14) Uani 1 1 d . . . . .
H20 H 0.137533 0.015821 0.521424 0.068 Uiso 1 1 calc R U . . .
C21 C 0.1182(5) -0.0451(4) 0.6358(4) 0.0627(16) Uani 1 1 d . . . . .
H21 H 0.070391 -0.124679 0.616929 0.075 Uiso 1 1 calc R U . . .
Si1B Si 0.70570(12) 0.29228(12) 0.53105(7) 0.0359(3) Uani 0.903(2) 1 d D . P A 1
O1B O 0.6394(3) 0.1811(3) 0.8057(2) 0.0319(7) Uani 0.903(2) 1 d D U P A 1
C7B C 0.6194(5) 0.2517(4) 0.6255(3) 0.0299(9) Uani 0.903(2) 1 d D . P A 1
H7B H 0.530029 0.184188 0.615411 0.036 Uiso 0.903(2) 1 calc R U P A 1
C11B C 0.6792(4) 0.0923(3) 0.8293(3) 0.0471(8) Uani 0.903(2) 1 d D U P A 1
C8B C 0.6073(6) 0.1754(6) 0.4487(4) 0.0553(14) Uani 0.903(2) 1 d D . P A 1
H8BA H 0.595236 0.099769 0.470577 0.083 Uiso 0.903(2) 1 calc R U P A 1
H8BB H 0.666274 0.187808 0.401201 0.083 Uiso 0.903(2) 1 calc R U P A 1
H8BC H 0.508331 0.176906 0.430854 0.083 Uiso 0.903(2) 1 calc R U P A 1
C9B C 0.9047(6) 0.3107(6) 0.5501(3) 0.0542(14) Uani 0.903(2) 1 d D . P A 1
H9BA H 0.952650 0.364840 0.598563 0.081 Uiso 0.903(2) 1 calc R U P A 1
H9BB H 0.955811 0.341722 0.501215 0.081 Uiso 0.903(2) 1 calc R U P A 1
H9BC H 0.911425 0.235163 0.560511 0.081 Uiso 0.903(2) 1 calc R U P A 1
C10B C 0.6944(6) 0.4302(5) 0.4978(4) 0.0559(14) Uani 0.903(2) 1 d D . P A 1
H10A H 0.589537 0.423347 0.492787 0.084 Uiso 0.903(2) 1 calc R U P A 1
H10B H 0.733703 0.447290 0.443832 0.084 Uiso 0.903(2) 1 calc R U P A 1
H10C H 0.753956 0.493326 0.539029 0.084 Uiso 0.903(2) 1 calc R U P A 1
F5B F 0.4642(3) -0.0294(3) 0.7420(2) 0.0588(9) Uani 0.903(2) 1 d D U P A 1
F6B F 0.5891(3) -0.1152(2) 0.8104(3) 0.0724(12) Uani 0.903(2) 1 d D U P A 1
F3B F 0.8852(4) 0.0311(3) 0.8343(4) 0.0935(16) Uani 0.903(2) 1 d D U P A 1
F9B F 0.6510(6) 0.1533(3) 0.9646(2) 0.0924(15) Uani 0.903(2) 1 d D U P A 1
F2B F 0.9059(4) 0.1863(3) 0.7710(4) 0.0909(14) Uani 0.903(2) 1 d D U P A 1
F8B F 0.4619(4) -0.0130(3) 0.8927(3) 0.0842(13) Uani 0.903(2) 1 d D U P A 1
F4B F 0.6984(7) 0.0115(4) 0.6981(3) 0.0952(14) Uani 0.903(2) 1 d D U P A 1
F1B F 0.9054(5) 0.1977(3) 0.9125(3) 0.1029(17) Uani 0.903(2) 1 d D U P A 1
F7B F 0.6999(8) 0.0003(5) 0.9566(3) 0.121(2) Uani 0.903(2) 1 d D U P A 1
C13B C 0.5916(9) -0.0145(6) 0.7744(6) 0.0852(18) Uani 0.903(2) 1 d D U P A 1
C14B C 0.6185(11) 0.0570(7) 0.9163(5) 0.0868(18) Uani 0.903(2) 1 d D U P A 1
C12B C 0.8457(8) 0.1231(6) 0.8350(6) 0.0854(18) Uani 0.903(2) 1 d D U P A 1
C7A C 0.585(3) 0.185(3) 0.799(2) 0.040(4) Uani 0.097(2) 1 d D U P A 2
H7A H 0.490467 0.171176 0.818910 0.048 Uiso 0.097(2) 1 calc R U P A 2
Si1A Si 0.6792(4) 0.0923(3) 0.8293(3) 0.0471(8) Uani 0.097(2) 1 d D U P A 2
C8A C 0.766(4) 0.128(3) 0.9336(14) 0.0471(8) Uani 0.097(2) 1 d D U P A 2
H8AA H 0.817079 0.075556 0.948725 0.071 Uiso 0.097(2) 1 calc R U P A 2
H8AB H 0.838833 0.208677 0.938299 0.071 Uiso 0.097(2) 1 calc R U P A 2
H8AC H 0.689035 0.120460 0.971158 0.071 Uiso 0.097(2) 1 calc R U P A 2
C9A C 0.525(3) -0.045(2) 0.825(3) 0.0471(8) Uani 0.097(2) 1 d D U P A 2
H9AA H 0.562471 -0.105780 0.840298 0.071 Uiso 0.097(2) 1 calc R U P A 2
H9AB H 0.454319 -0.040953 0.863140 0.071 Uiso 0.097(2) 1 calc R U P A 2
H9AC H 0.474123 -0.063061 0.767935 0.071 Uiso 0.097(2) 1 calc R U P A 2
C10A C 0.801(4) 0.074(3) 0.754(2) 0.0471(8) Uani 0.097(2) 1 d D U P A 2
H10D H 0.848801 0.021152 0.775126 0.071 Uiso 0.097(2) 1 calc R U P A 2
H10E H 0.740674 0.040436 0.700842 0.071 Uiso 0.097(2) 1 calc R U P A 2
H10F H 0.878372 0.149396 0.745621 0.071 Uiso 0.097(2) 1 calc R U P A 2
C12A C 0.804(2) 0.213(2) 0.5343(16) 0.052(3) Uani 0.097(2) 1 d D U P A 2
C14A C 0.590(2) 0.232(2) 0.4630(14) 0.057(4) Uani 0.097(2) 1 d D U P A 2
F1A F 0.680(3) 0.102(2) 0.508(2) 0.072(6) Uani 0.097(2) 1 d D U P A 2
F3A F 0.924(2) 0.269(2) 0.4891(15) 0.046(5) Uani 0.097(2) 1 d D U P A 2
F2A F 0.880(3) 0.224(3) 0.6096(14) 0.060(5) Uani 0.097(2) 1 d D U P A 2
F5A F 0.734(4) 0.480(2) 0.548(2) 0.066(5) Uani 0.097(2) 1 d D U P A 2
F4A F 0.943(2) 0.416(3) 0.5777(17) 0.062(6) Uani 0.097(2) 1 d D U P A 2
C13A C 0.811(3) 0.4159(17) 0.5209(15) 0.055(3) Uani 0.097(2) 1 d D U P A 2
F6A F 0.801(3) 0.423(3) 0.4382(14) 0.065(5) Uani 0.097(2) 1 d D U P A 2
O1A O 0.656(4) 0.284(3) 0.6117(10) 0.042(4) Uani 0.097(2) 1 d D U P A 2
F8A F 0.558(3) 0.353(3) 0.452(2) 0.071(6) Uani 0.097(2) 1 d D U P A 2
F9A F 0.470(3) 0.151(2) 0.469(2) 0.073(6) Uani 0.097(2) 1 d D U P A 2
F7A F 0.652(3) 0.186(3) 0.4037(19) 0.076(6) Uani 0.097(2) 1 d D U P A 2
C11A C 0.70570(12) 0.29228(12) 0.53105(7) 0.0359(3) Uani 0.097(2) 1 d D U P A 2

loop_
_atom_site_aniso_label
_atom_site_aniso_U_11
_atom_site_aniso_U_22
_atom_site_aniso_U_33
_atom_site_aniso_U_23
_atom_site_aniso_U_13
_atom_site_aniso_U_12
V1 0.0198(3) 0.0226(3) 0.0330(3) -0.0031(2) -0.0011(2) 0.0090(2)
F2 0.0550(16) 0.0493(15) 0.0383(14) 0.0147(11) 0.0013(11) 0.0044(12)
F1 0.0476(14) 0.0411(13) 0.0427(13) 0.0169(11) 0.0069(11) 0.0110(11)
N2 0.0239(14) 0.0287(15) 0.0360(16) 0.0066(12) 0.0029(12) 0.0133(12)
N3 0.0283(15) 0.0277(15) 0.0350(16) 0.0039(12) 0.0055(12) 0.0158(12)
N1 0.0249(14) 0.0233(14) 0.0402(17) 0.0015(12) 0.0048(12) 0.0095(12)
C15 0.0257(16) 0.0273(16) 0.0257(16) 0.0049(13) 0.0035(13) 0.0123(13)
C1 0.0244(16) 0.0233(16) 0.0369(19) 0.0019(14) 0.0061(14) 0.0103(13)
C6 0.0347(19) 0.0292(18) 0.036(2) 0.0048(15) 0.0075(15) 0.0103(15)
C26 0.0294(18) 0.0282(17) 0.042(2) -0.0043(15) 0.0052(15) 0.0166(15)
C2 0.0304(18) 0.0285(18) 0.041(2) 0.0062(15) 0.0083(15) 0.0125(15)
C23 0.0203(17) 0.035(2) 0.062(3) 0.0115(18) 0.0079(16) 0.0115(15)
C18 0.0171(15) 0.0310(18) 0.048(2) 0.0011(16) 0.0002(14) 0.0081(14)
C17 0.0285(18) 0.039(2) 0.048(2) 0.0084(17) 0.0055(16) 0.0195(16)
C31 0.037(2) 0.0277(18) 0.055(3) 0.0012(17) 0.0086(18) 0.0182(16)
C5 0.035(2) 0.0244(18) 0.050(2) 0.0043(16) 0.0142(17) 0.0055(15)
C27 0.0345(19) 0.037(2) 0.038(2) -0.0080(16) 0.0052(15) 0.0202(16)
C19 0.0221(17) 0.052(2) 0.050(2) -0.0052(19) -0.0049(16) 0.0156(17)
C4 0.0314(19) 0.0296(19) 0.051(2) -0.0069(17) 0.0085(17) 0.0073(15)
C16 0.035(2) 0.037(2) 0.052(2) 0.0058(18) 0.0072(17) 0.0250(17)
C24 0.037(2) 0.080(3) 0.041(2) 0.004(2) -0.0032(18) 0.029(2)
C30 0.041(2) 0.028(2) 0.076(3) 0.000(2) 0.015(2) 0.0150(17)
C29 0.037(2) 0.036(2) 0.082(4) -0.023(2) -0.001(2) 0.0144(18)
C28 0.044(2) 0.048(2) 0.046(2) -0.016(2) -0.0020(18) 0.024(2)
C25 0.034(2) 0.051(3) 0.060(3) 0.024(2) 0.0140(19) 0.0170(19)
C33 0.059(3) 0.039(2) 0.061(3) 0.015(2) 0.010(2) 0.019(2)
C32 0.045(2) 0.047(2) 0.033(2) 0.0007(17) 0.0052(17) 0.0249(19)
C3 0.035(2) 0.044(2) 0.038(2) -0.0017(17) 0.0000(16) 0.0151(17)
C22 0.026(2) 0.033(2) 0.099(4) 0.009(2) 0.007(2) 0.0086(17)
C20 0.027(2) 0.065(3) 0.073(3) -0.027(3) -0.017(2) 0.018(2)
C21 0.027(2) 0.039(2) 0.114(5) -0.014(3) -0.007(3) 0.0078(19)
Si1B 0.0251(5) 0.0554(7) 0.0259(6) 0.0047(5) 0.0032(4) 0.0135(5)
O1B 0.0313(15) 0.0262(13) 0.0422(16) 0.0060(12) 0.0094(13) 0.0136(12)
C7B 0.020(2) 0.033(2) 0.033(2) -0.0047(17) -0.0023(15) 0.0075(17)
C11B 0.0422(16) 0.0322(15) 0.0661(19) 0.0042(14) 0.0003(14) 0.0142(12)
C8B 0.047(3) 0.071(4) 0.051(3) -0.017(3) 0.005(2) 0.026(3)
C9B 0.036(2) 0.096(5) 0.038(3) 0.010(3) 0.004(2) 0.032(3)
C10B 0.041(3) 0.068(4) 0.042(3) 0.019(3) -0.007(2) 0.004(2)
F5B 0.0376(15) 0.0499(17) 0.079(2) -0.0270(16) -0.0203(14) 0.0132(13)
F6B 0.0354(15) 0.0196(13) 0.159(4) -0.0058(16) -0.0035(18) 0.0107(11)
F3B 0.0293(16) 0.0435(18) 0.212(5) 0.030(2) 0.010(2) 0.0189(14)
F9B 0.184(5) 0.062(2) 0.0383(18) -0.0038(16) -0.003(2) 0.059(3)
F2B 0.0364(17) 0.0495(19) 0.192(4) 0.042(2) 0.046(2) 0.0127(15)
F8B 0.062(2) 0.055(2) 0.149(4) 0.058(2) 0.052(2) 0.0245(17)
F4B 0.149(4) 0.082(3) 0.079(3) -0.013(2) 0.025(3) 0.070(3)
F1B 0.074(3) 0.0447(19) 0.154(4) -0.018(2) -0.070(3) 0.0021(18)
F7B 0.217(6) 0.117(4) 0.074(3) 0.029(3) -0.002(3) 0.118(4)
C13B 0.069(3) 0.044(3) 0.133(5) -0.011(3) -0.036(3) 0.022(3)
C14B 0.121(4) 0.068(4) 0.080(4) 0.017(3) 0.014(4) 0.043(3)
C12B 0.054(3) 0.058(3) 0.143(5) 0.023(3) 0.007(3) 0.020(3)
C7A 0.032(7) 0.031(6) 0.054(7) -0.001(6) -0.001(6) 0.010(6)
Si1A 0.0422(16) 0.0322(15) 0.0661(19) 0.0042(14) 0.0003(14) 0.0142(12)
C8A 0.0422(16) 0.0322(15) 0.0661(19) 0.0042(14) 0.0003(14) 0.0142(12)
C9A 0.0422(16) 0.0322(15) 0.0661(19) 0.0042(14) 0.0003(14) 0.0142(12)
C10A 0.0422(16) 0.0322(15) 0.0661(19) 0.0042(14) 0.0003(14) 0.0142(12)
C12A 0.037(5) 0.067(5) 0.057(7) 0.009(5) 0.008(5) 0.025(4)
C14A 0.036(5) 0.086(7) 0.040(5) -0.008(5) -0.007(4) 0.015(4)
F1A 0.052(8) 0.069(6) 0.092(14) -0.001(9) 0.005(9) 0.020(6)
F3A 0.032(7) 0.064(10) 0.052(9) 0.009(9) 0.003(7) 0.029(7)
F2A 0.038(9) 0.082(14) 0.059(7) 0.022(7) 0.008(6) 0.023(8)
F5A 0.065(11) 0.062(7) 0.070(12) 0.015(10) 0.023(10) 0.019(8)
F4A 0.040(7) 0.073(12) 0.057(10) 0.006(11) 0.005(7) 0.002(6)
C13A 0.045(6) 0.059(3) 0.052(7) 0.011(4) 0.011(5) 0.009(3)
F6A 0.062(13) 0.075(12) 0.054(7) 0.020(6) 0.017(6) 0.019(10)
O1A 0.032(8) 0.062(9) 0.030(3) 0.005(4) 0.008(4) 0.013(7)
F8A 0.044(11) 0.109(10) 0.063(13) 0.014(9) -0.008(10) 0.034(8)
F9A 0.044(6) 0.089(9) 0.069(13) -0.033(9) 0.008(7) 0.005(6)
F7A 0.031(9) 0.113(13) 0.061(9) -0.039(9) -0.008(8) 0.005(10)
C11A 0.0251(5) 0.0554(7) 0.0259(6) 0.0047(5) 0.0032(4) 0.0135(5)

loop_
_atom_type_symbol
_atom_type_description
_atom_type_scat_dispersion_real
_atom_type_scat_dispersion_imag
_atom_type_scat_source
C C 0.0033 0.0016 'International Tables Vol C Tables 4.2.6.8 and 6.1.1.4'
H H 0.0000 0.0000 'International Tables Vol C Tables 4.2.6.8 and 6.1.1.4'
F F 0.0171 0.0103 'International Tables Vol C Tables 4.2.6.8 and 6.1.1.4'
N N 0.0061 0.0033 'International Tables Vol C Tables 4.2.6.8 and 6.1.1.4'
O O 0.0106 0.0060 'International Tables Vol C Tables 4.2.6.8 and 6.1.1.4'
Si Si 0.0817 0.0704 'International Tables Vol C Tables 4.2.6.8 and 6.1.1.4'
V V 0.3005 0.5294 'International Tables Vol C Tables 4.2.6.8 and 6.1.1.4'

loop_
_geom_angle_atom_site_label_1
_geom_angle_atom_site_label_2
_geom_angle_atom_site_label_3
_geom_angle
_geom_angle_site_symmetry_1
_geom_angle_site_symmetry_3
_geom_angle_publ_flag
N1 V1 C15 102.43(14) . . ?
N1 V1 O1B 119.34(15) . . ?
N1 V1 C7B 108.98(18) . . ?
N1 V1 C7A 131.6(13) . . ?
N1 V1 O1A 95.3(10) . . ?
O1B V1 C15 111.05(13) . . ?
C7B V1 C15 101.44(17) . . ?
C7B V1 O1B 111.76(18) . . ?
C7A V1 C15 95.2(8) . . ?
C7A V1 O1A 123.8(17) . . ?
O1A V1 C15 103.6(11) . . ?
C15 N2 C18 125.3(3) . . ?
C15 N2 C17 111.3(3) . . ?
C17 N2 C18 123.0(3) . . ?
C15 N3 C26 126.5(3) . . ?
C15 N3 C16 111.3(3) . . ?
C16 N3 C26 121.9(3) . . ?
C1 N1 V1 164.8(3) . . ?
N2 C15 V1 128.1(2) . . ?
N3 C15 V1 127.9(2) . . ?
N3 C15 N2 104.0(3) . . ?
N1 C1 C6 124.0(3) . . ?
N1 C1 C2 121.8(3) . . ?
C2 C1 C6 114.2(3) . . ?
F2 C6 C1 117.9(3) . . ?
F2 C6 C5 118.5(3) . . ?
C5 C6 C1 123.6(4) . . ?
C31 C26 N3 118.9(4) . . ?
C31 C26 C27 123.2(4) . . ?
C27 C26 N3 117.8(3) . . ?
F1 C2 C1 116.7(3) . . ?
F1 C2 C3 119.0(4) . . ?
C3 C2 C1 124.3(4) . . ?
C18 C23 C25 121.6(4) . . ?
C22 C23 C18 116.7(4) . . ?
C22 C23 C25 121.7(4) . . ?
C23 C18 N2 116.8(4) . . ?
C19 C18 N2 119.0(4) . . ?
C19 C18 C23 124.2(4) . . ?
N2 C17 H17 126.7 . . ?
C16 C17 N2 106.6(3) . . ?
C16 C17 H17 126.7 . . ?
C26 C31 C30 117.6(4) . . ?
C26 C31 C33 121.3(4) . . ?
C30 C31 C33 121.1(4) . . ?
C6 C5 H5 120.6 . . ?
C4 C5 C6 118.9(4) . . ?
C4 C5 H5 120.6 . . ?
C26 C27 C28 117.4(4) . . ?
C26 C27 C32 121.7(4) . . ?
C28 C27 C32 120.9(4) . . ?
C18 C19 C24 121.5(4) . . ?
C18 C19 C20 115.9(4) . . ?
C20 C19 C24 122.6(4) . . ?
C5 C4 H4 119.8 . . ?
C5 C4 C3 120.3(4) . . ?
C3 C4 H4 119.8 . . ?
N3 C16 H16 126.6 . . ?
C17 C16 N3 106.8(3) . . ?
C17 C16 H16 126.6 . . ?
C19 C24 H24A 109.5 . . ?
C19 C24 H24B 109.5 . . ?
C19 C24 H24C 109.5 . . ?
H24A C24 H24B 109.5 . . ?
H24A C24 H24C 109.5 . . ?
H24B C24 H24C 109.5 . . ?
C31 C30 H30 119.5 . . ?
C29 C30 C31 121.0(4) . . ?
C29 C30 H30 119.5 . . ?
C30 C29 H29 119.8 . . ?
C30 C29 C28 120.5(4) . . ?
C28 C29 H29 119.8 . . ?
C27 C28 C29 120.3(4) . . ?
C27 C28 H28 119.9 . . ?
C29 C28 H28 119.9 . . ?
C23 C25 H25A 109.5 . . ?
C23 C25 H25B 109.5 . . ?
C23 C25 H25C 109.5 . . ?
H25A C25 H25B 109.5 . . ?
H25A C25 H25C 109.5 . . ?
H25B C25 H25C 109.5 . . ?
C31 C33 H33A 109.5 . . ?
C31 C33 H33B 109.5 . . ?
C31 C33 H33C 109.5 . . ?
H33A C33 H33B 109.5 . . ?
H33A C33 H33C 109.5 . . ?
H33B C33 H33C 109.5 . . ?
C27 C32 H32A 109.5 . . ?
C27 C32 H32B 109.5 . . ?
C27 C32 H32C 109.5 . . ?
H32A C32 H32B 109.5 . . ?
H32A C32 H32C 109.5 . . ?
H32B C32 H32C 109.5 . . ?
C2 C3 C4 118.7(4) . . ?
C2 C3 H3 120.6 . . ?
C4 C3 H3 120.6 . . ?
C23 C22 H22 119.5 . . ?
C21 C22 C23 121.1(5) . . ?
C21 C22 H22 119.5 . . ?
C19 C20 H20 119.4 . . ?
C21 C20 C19 121.3(5) . . ?
C21 C20 H20 119.4 . . ?
C22 C21 H21 119.6 . . ?
C20 C21 C22 120.9(5) . . ?
C20 C21 H21 119.6 . . ?
C7B Si1B C8B 108.9(3) . . ?
C7B Si1B C9B 108.8(2) . . ?
C7B Si1B C10B 110.6(3) . . ?
C9B Si1B C8B 110.0(3) . . ?
C10B Si1B C8B 109.5(3) . . ?
C10B Si1B C9B 109.1(3) . . ?
C11B O1B V1 150.6(3) . . ?
V1 C7B H7B 110.7 . . ?
Si1B C7B V1 138.5(2) . . ?
Si1B C7B H7B 110.7 . . ?
O1B C11B C13B 110.0(4) . . ?
O1B C11B C14B 107.1(4) . . ?
O1B C11B C12B 112.6(4) . . ?
C13B C11B C14B 102.4(5) . . ?
C13B C11B C12B 113.2(5) . . ?
C12B C11B C14B 111.0(6) . . ?
Si1B C8B H8BA 109.5 . . ?
Si1B C8B H8BB 109.5 . . ?
Si1B C8B H8BC 109.5 . . ?
H8BA C8B H8BB 109.5 . . ?
H8BA C8B H8BC 109.5 . . ?
H8BB C8B H8BC 109.5 . . ?
Si1B C9B H9BA 109.5 . . ?
Si1B C9B H9BB 109.5 . . ?
Si1B C9B H9BC 109.5 . . ?
H9BA C9B H9BB 109.5 . . ?
H9BA C9B H9BC 109.5 . . ?
H9BB C9B H9BC 109.5 . . ?
Si1B C10B H10A 109.5 . . ?
Si1B C10B H10B 109.5 . . ?
Si1B C10B H10C 109.5 . . ?
H10A C10B H10B 109.5 . . ?
H10A C10B H10C 109.5 . . ?
H10B C10B H10C 109.5 . . ?
C11B C13B F4B 98.6(5) . . ?
F5B C13B C11B 120.0(6) . . ?
F5B C13B F6B 109.4(6) . . ?
F5B C13B F4B 105.9(7) . . ?
F6B C13B C11B 112.4(6) . . ?
F6B C13B F4B 109.6(6) . . ?
F9B C14B C11B 108.8(6) . . ?
F9B C14B F8B 117.6(7) . . ?
F9B C14B F7B 103.7(7) . . ?
F8B C14B C11B 102.5(6) . . ?
F7B C14B C11B 108.9(7) . . ?
F7B C14B F8B 115.2(6) . . ?
F3B C12B C11B 113.8(5) . . ?
F3B C12B F2B 106.5(7) . . ?
F3B C12B F1B 112.3(6) . . ?
F2B C12B C11B 111.5(6) . . ?
F2B C12B F1B 108.1(6) . . ?
F1B C12B C11B 104.5(6) . . ?
V1 C7A H7A 117.6 . . ?
V1 C7A Si1A 124.8(15) . . ?
Si1A C7A H7A 117.6 . . ?
C7A Si1A C8A 111.1(16) . . ?
C7A Si1A C9A 100.9(15) . . ?
C7A Si1A C10A 114.5(14) . . ?
C8A Si1A C9A 109.3(17) . . ?
C8A Si1A C10A 114.7(16) . . ?
C9A Si1A C10A 105.0(16) . . ?
Si1A C8A H8AA 109.5 . . ?
Si1A C8A H8AB 109.5 . . ?
Si1A C8A H8AC 109.5 . . ?
H8AA C8A H8AB 109.5 . . ?
H8AA C8A H8AC 109.5 . . ?
H8AB C8A H8AC 109.5 . . ?
Si1A C9A H9AA 109.5 . . ?
Si1A C9A H9AB 109.5 . . ?
Si1A C9A H9AC 109.5 . . ?
H9AA C9A H9AB 109.5 . . ?
H9AA C9A H9AC 109.5 . . ?
H9AB C9A H9AC 109.5 . . ?
Si1A C10A H10D 109.5 . . ?
Si1A C10A H10E 109.5 . . ?
Si1A C10A H10F 109.5 . . ?
H10D C10A H10E 109.5 . . ?
H10D C10A H10F 109.5 . . ?
H10E C10A H10F 109.5 . . ?
F1A C12A C11A 96.6(16) . . ?
F3A C12A F1A 125(2) . . ?
F3A C12A C11A 105.3(16) . . ?
F2A C12A F1A 119(2) . . ?
F2A C12A F3A 99.2(18) . . ?
F2A C12A C11A 110.6(19) . . ?
F9A C14A F8A 109(2) . . ?
F9A C14A F7A 102(2) . . ?
F9A C14A C11A 126(2) . . ?
F7A C14A F8A 123(3) . . ?
F7A C14A C11A 109.4(18) . . ?
C11A C14A F8A 88.8(14) . . ?
F5A C13A F4A 117(2) . . ?
F5A C13A C11A 102.9(19) . . ?
F4A C13A C11A 97.9(16) . . ?
F6A C13A F5A 105(2) . . ?
F6A C13A F4A 128(2) . . ?
F6A C13A C11A 102.8(18) . . ?
C11A O1A V1 162(2) . . ?
C14A C11A C12A 101.0(13) . . ?
C14A C11A C13A 118.5(14) . . ?
C13A C11A C12A 107.5(12) . . ?
O1A C11A C12A 102.8(17) . . ?
O1A C11A C14A 115.4(16) . . ?
O1A C11A C13A 109.7(16) . . ?

loop_
_geom_bond_atom_site_label_1
_geom_bond_atom_site_label_2
_geom_bond_distance
_geom_bond_site_symmetry_2
_geom_bond_publ_flag
V1 N1 1.673(3) . ?
V1 C15 2.124(3) . ?
V1 O1B 1.882(3) . ?
V1 C7B 1.829(4) . ?
V1 C7A 1.760(19) . ?
V1 O1A 2.010(15) . ?
F2 C6 1.341(5) . ?
F1 C2 1.356(4) . ?
N2 C15 1.365(5) . ?
N2 C18 1.450(5) . ?
N2 C17 1.390(5) . ?
N3 C15 1.360(4) . ?
N3 C26 1.443(5) . ?
N3 C16 1.392(5) . ?
N1 C1 1.376(5) . ?
C1 C6 1.403(5) . ?
C1 C2 1.396(5) . ?
C6 C5 1.386(6) . ?
C26 C31 1.391(6) . ?
C26 C27 1.398(6) . ?
C2 C3 1.377(6) . ?
C23 C18 1.406(6) . ?
C23 C25 1.502(7) . ?
C23 C22 1.395(6) . ?
C18 C19 1.384(6) . ?
C17 H17 0.9500 . ?
C17 C16 1.349(6) . ?
C31 C30 1.397(6) . ?
C31 C33 1.514(7) . ?
C5 H5 0.9500 . ?
C5 C4 1.382(6) . ?
C27 C28 1.398(6) . ?
C27 C32 1.503(6) . ?
C19 C24 1.495(7) . ?
C19 C20 1.420(7) . ?
C4 H4 0.9500 . ?
C4 C3 1.384(6) . ?
C16 H16 0.9500 . ?
C24 H24A 0.9800 . ?
C24 H24B 0.9800 . ?
C24 H24C 0.9800 . ?
C30 H30 0.9500 . ?
C30 C29 1.376(8) . ?
C29 H29 0.9500 . ?
C29 C28 1.402(7) . ?
C28 H28 0.9500 . ?
C25 H25A 0.9800 . ?
C25 H25B 0.9800 . ?
C25 H25C 0.9800 . ?
C33 H33A 0.9800 . ?
C33 H33B 0.9800 . ?
C33 H33C 0.9800 . ?
C32 H32A 0.9800 . ?
C32 H32B 0.9800 . ?
C32 H32C 0.9800 . ?
C3 H3 0.9500 . ?
C22 H22 0.9500 . ?
C22 C21 1.373(9) . ?
C20 H20 0.9500 . ?
C20 C21 1.369(9) . ?
C21 H21 0.9500 . ?
Si1B C7B 1.800(5) . ?
Si1B C8B 1.854(6) . ?
Si1B C9B 1.845(5) . ?
Si1B C10B 1.844(6) . ?
O1B C11B 1.348(4) . ?
C7B H7B 0.9500 . ?
C11B C13B 1.496(7) . ?
C11B C14B 1.582(9) . ?
C11B C12B 1.501(8) . ?
C8B H8BA 0.9800 . ?
C8B H8BB 0.9800 . ?
C8B H8BC 0.9800 . ?
C9B H9BA 0.9800 . ?
C9B H9BB 0.9800 . ?
C9B H9BC 0.9800 . ?
C10B H10A 0.9800 . ?
C10B H10B 0.9800 . ?
C10B H10C 0.9800 . ?
F5B C13B 1.237(7) . ?
F6B C13B 1.383(8) . ?
F3B C12B 1.333(8) . ?
F9B C14B 1.332(9) . ?
F2B C12B 1.353(10) . ?
F8B C14B 1.445(10) . ?
F4B C13B 1.642(11) . ?
F1B C12B 1.478(10) . ?
F7B C14B 1.370(9) . ?
C7A H7A 0.9500 . ?
C7A Si1A 1.770(17) . ?
Si1A C8A 1.782(18) . ?
Si1A C9A 1.790(18) . ?
Si1A C10A 1.839(18) . ?
C8A H8AA 0.9800 . ?
C8A H8AB 0.9800 . ?
C8A H8AC 0.9800 . ?
C9A H9AA 0.9800 . ?
C9A H9AB 0.9800 . ?
C9A H9AC 0.9800 . ?
C10A H10D 0.9800 . ?
C10A H10E 0.9800 . ?
C10A H10F 0.9800 . ?
C12A F1A 1.47(2) . ?
C12A F3A 1.39(2) . ?
C12A F2A 1.34(2) . ?
C12A C11A 1.607(18) . ?
C14A F8A 1.65(2) . ?
C14A F9A 1.233(19) . ?
C14A F7A 1.39(2) . ?
C14A C11A 1.461(17) . ?
F5A C13A 1.36(2) . ?
F4A C13A 1.50(2) . ?
C13A F6A 1.339(19) . ?
C13A C11A 1.513(18) . ?
O1A C11A 1.425(14) . ?

loop_
_geom_torsion_atom_site_label_1
_geom_torsion_atom_site_label_2
_geom_torsion_atom_site_label_3
_geom_torsion_atom_site_label_4
_geom_torsion
_geom_torsion_site_symmetry_1
_geom_torsion_site_symmetry_2
_geom_torsion_site_symmetry_3
_geom_torsion_site_symmetry_4
_geom_torsion_publ_flag
V1 N1 C1 C6 164.8(8) . . . . ?
V1 N1 C1 C2 -16.7(12) . . . . ?
V1 O1B C11B C13B -81.1(7) . . . . ?
V1 O1B C11B C14B 168.4(5) . . . . ?
V1 O1B C11B C12B 46.2(8) . . . . ?
V1 C7A Si1A C8A 103(3) . . . . ?
V1 C7A Si1A C9A -141(3) . . . . ?
V1 C7A Si1A C10A -29(4) . . . . ?
V1 O1A C11A C12A 72(9) . . . . ?
V1 O1A C11A C14A -179(8) . . . . ?
V1 O1A C11A C13A -43(9) . . . . ?
F2 C6 C5 C4 177.7(4) . . . . ?
F1 C2 C3 C4 179.4(4) . . . . ?
N2 C18 C19 C24 0.3(5) . . . . ?
N2 C18 C19 C20 -179.2(3) . . . . ?
N2 C17 C16 N3 -0.3(5) . . . . ?
N3 C26 C31 C30 175.9(3) . . . . ?
N3 C26 C31 C33 -5.4(5) . . . . ?
N3 C26 C27 C28 -175.8(3) . . . . ?
N3 C26 C27 C32 5.6(5) . . . . ?
N1 V1 O1B C11B -75.9(6) . . . . ?
N1 V1 C7B Si1B 3.7(5) . . . . ?
N1 V1 C7A Si1A -64(3) . . . . ?
N1 C1 C6 F2 -0.4(6) . . . . ?
N1 C1 C6 C5 178.1(4) . . . . ?
N1 C1 C2 F1 1.7(5) . . . . ?
N1 C1 C2 C3 -176.4(4) . . . . ?
C15 V1 N1 C1 116.2(10) . . . . ?
C15 V1 O1B C11B 165.3(5) . . . . ?
C15 V1 C7B Si1B 111.3(4) . . . . ?
C15 V1 C7A Si1A -175(3) . . . . ?
C15 N2 C18 C23 83.6(4) . . . . ?
C15 N2 C18 C19 -98.3(4) . . . . ?
C15 N2 C17 C16 0.1(5) . . . . ?
C15 N3 C26 C31 107.6(4) . . . . ?
C15 N3 C26 C27 -75.6(5) . . . . ?
C15 N3 C16 C17 0.4(5) . . . . ?
C1 C6 C5 C4 -0.8(6) . . . . ?
C1 C2 C3 C4 -2.4(6) . . . . ?
C6 C1 C2 F1 -179.7(3) . . . . ?
C6 C1 C2 C3 2.2(5) . . . . ?
C6 C5 C4 C3 0.6(6) . . . . ?
C26 N3 C15 V1 -8.3(5) . . . . ?
C26 N3 C15 N2 173.3(3) . . . . ?
C26 N3 C16 C17 -173.6(3) . . . . ?
C26 C31 C30 C29 0.0(6) . . . . ?
C26 C27 C28 C29 -0.1(6) . . . . ?
C2 C1 C6 F2 -179.0(3) . . . . ?
C2 C1 C6 C5 -0.5(5) . . . . ?
C23 C18 C19 C24 178.3(4) . . . . ?
C23 C18 C19 C20 -1.2(6) . . . . ?
C23 C22 C21 C20 -0.5(7) . . . . ?
C18 N2 C15 V1 8.1(5) . . . . ?
C18 N2 C15 N3 -173.5(3) . . . . ?
C18 N2 C17 C16 173.9(4) . . . . ?
C18 C23 C22 C21 0.6(6) . . . . ?
C18 C19 C20 C21 1.3(6) . . . . ?
C17 N2 C15 V1 -178.3(3) . . . . ?
C17 N2 C15 N3 0.1(4) . . . . ?
C17 N2 C18 C23 -89.4(4) . . . . ?
C17 N2 C18 C19 88.8(5) . . . . ?
C31 C26 C27 C28 0.9(5) . . . . ?
C31 C26 C27 C32 -177.7(3) . . . . ?
C31 C30 C29 C28 0.8(7) . . . . ?
C5 C4 C3 C2 0.9(6) . . . . ?
C27 C26 C31 C30 -0.8(6) . . . . ?
C27 C26 C31 C33 178.0(4) . . . . ?
C19 C20 C21 C22 -0.5(7) . . . . ?
C16 N3 C15 V1 178.1(3) . . . . ?
C16 N3 C15 N2 -0.3(4) . . . . ?
C16 N3 C26 C31 -79.4(5) . . . . ?
C16 N3 C26 C27 97.4(4) . . . . ?
C24 C19 C20 C21 -178.2(4) . . . . ?
C30 C29 C28 C27 -0.7(6) . . . . ?
C25 C23 C18 N2 -1.2(5) . . . . ?
C25 C23 C18 C19 -179.2(4) . . . . ?
C25 C23 C22 C21 -179.9(4) . . . . ?
C33 C31 C30 C29 -178.8(4) . . . . ?
C32 C27 C28 C29 178.5(4) . . . . ?
C22 C23 C18 N2 178.3(3) . . . . ?
C22 C23 C18 C19 0.3(6) . . . . ?
O1B V1 N1 C1 -6.9(11) . . . . ?
O1B V1 C7B Si1B -130.4(4) . . . . ?
O1B C11B C13B F5B -29.3(10) . . . . ?
O1B C11B C13B F6B -159.9(5) . . . . ?
O1B C11B C13B F4B 84.7(4) . . . . ?
O1B C11B C14B F9B -45.5(7) . . . . ?
O1B C11B C14B F8B 79.7(5) . . . . ?
O1B C11B C14B F7B -157.8(5) . . . . ?
O1B C11B C12B F3B -161.6(6) . . . . ?
O1B C11B C12B F2B -41.1(8) . . . . ?
O1B C11B C12B F1B 75.4(6) . . . . ?
C7B V1 N1 C1 -136.9(10) . . . . ?
C7B V1 O1B C11B 52.8(6) . . . . ?
C8B Si1B C7B V1 171.3(4) . . . . ?
C9B Si1B C7B V1 51.5(5) . . . . ?
C10B Si1B C7B V1 -68.4(5) . . . . ?
C13B C11B C14B F9B -161.2(6) . . . . ?
C13B C11B C14B F8B -36.0(6) . . . . ?
C13B C11B C14B F7B 86.5(7) . . . . ?
C13B C11B C12B F3B -36.1(9) . . . . ?
C13B C11B C12B F2B 84.4(7) . . . . ?
C13B C11B C12B F1B -159.0(5) . . . . ?
C14B C11B C13B F5B 84.3(9) . . . . ?
C14B C11B C13B F6B -46.4(7) . . . . ?
C14B C11B C13B F4B -161.7(5) . . . . ?
C14B C11B C12B F3B 78.4(8) . . . . ?
C14B C11B C12B F2B -161.1(6) . . . . ?
C14B C11B C12B F1B -44.5(6) . . . . ?
C12B C11B C13B F5B -156.2(8) . . . . ?
C12B C11B C13B F6B 73.1(8) . . . . ?
C12B C11B C13B F4B -42.2(6) . . . . ?
C12B C11B C14B F9B 77.8(7) . . . . ?
C12B C11B C14B F8B -157.1(5) . . . . ?
C12B C11B C14B F7B -34.6(8) . . . . ?
C7A V1 N1 C1 7.5(17) . . . . ?
F1A C12A C11A C14A -32(2) . . . . ?
F1A C12A C11A C13A -156.8(18) . . . . ?
F1A C12A C11A O1A 88(2) . . . . ?
F3A C12A C11A C14A 97(2) . . . . ?
F3A C12A C11A C13A -27(2) . . . . ?
F3A C12A C11A O1A -143(2) . . . . ?
F2A C12A C11A C14A -156(2) . . . . ?
F2A C12A C11A C13A 79(2) . . . . ?
F2A C12A C11A O1A -37(2) . . . . ?
F5A C13A C11A C12A -159.1(19) . . . . ?
F5A C13A C11A C14A 87(2) . . . . ?
F5A C13A C11A O1A -48(3) . . . . ?
F4A C13A C11A C12A -39(2) . . . . ?
F4A C13A C11A C14A -152.8(18) . . . . ?
F4A C13A C11A O1A 72(2) . . . . ?
F6A C13A C11A C12A 92(2) . . . . ?
F6A C13A C11A C14A -21(2) . . . . ?
F6A C13A C11A O1A -157(2) . . . . ?
O1A V1 N1 C1 -138.6(15) . . . . ?
O1A V1 C7A Si1A 74(3) . . . . ?
F8A C14A C11A C12A -159.2(16) . . . . ?
F8A C14A C11A C13A -42(2) . . . . ?
F8A C14A C11A O1A 91(2) . . . . ?
F9A C14A C11A C12A 88(3) . . . . ?
F9A C14A C11A C13A -155(3) . . . . ?
F9A C14A C11A O1A -22(4) . . . . ?
F7A C14A C11A C12A -34(3) . . . . ?
F7A C14A C11A C13A 82(3) . . . . ?
F7A C14A C11A O1A -145(3) . . . . ?
